data_7006522
loop_
_publ_author_name
'Beck, Johannes'
'Daniels, J\"org'
'Roloff, Albrecht'
'Wagner, Norbert'

_publ_section_title
;
 Isomers among the carbon sulfides C4S6--synthesis and crystal
 structures of alpha,alpha-C4S6, alpha,beta-C4S6, and of a second
 polymorph of the diiodine adduct alpha,beta-C4S6.I2.
;
_journal_issue 9
_journal_name_full 'Dalton transactions (Cambridge, England : 2003)'
_journal_page_first 1174
_journal_page_last 1180
_journal_paper_doi 10.1039/b511746a
_journal_year 2006
_chemical_formula_moiety C4S6
_chemical_formula_sum 'C4 S6'
_chemical_formula_weight 240.40
_chemical_melting_point 199
_chemical_name_common 1,3,6,7-Tetrathiapentalene-2,5-bisthione
_chemical_name_systematic
;
1,3,6,7-Tetrathiapentalene-2,5-bisthione
;
_space_group_IT_number 14
_symmetry_cell_setting monoclinic
_symmetry_space_group_name_Hall '-P 2ybc'
_symmetry_space_group_name_H-M 'P 1 21/c 1'
_atom_sites_solution_hydrogens geom
_atom_sites_solution_primary direct
_atom_sites_solution_secondary difmap
_audit_creation_method SHELXL-97
_cell_angle_alpha 90.00
_cell_angle_beta 105.92(3)
_cell_angle_gamma 90.00
_cell_formula_units_Z 4
_cell_length_a 7.6437(12)
_cell_length_b 10.4593(12)
_cell_length_c 9.9010(12)
_cell_measurement_temperature 293(2)
_cell_volume 761.2(2)
_computing_cell_refinement 'HKL Scalepack (Otwinowski & Minor 1997)'
_computing_data_collection 'Collect (Nonius BV, 1997-2000)'
_computing_data_reduction 'HKL Denzo and Scalepack(Otwinowski & Minor 1997)'
_computing_structure_refinement 'SHELXL-97 (Sheldrick, 1997)'
_computing_structure_solution 'SHELXS-97 (Sheldrick, 1997)'
_diffrn_ambient_temperature 293(2)
_diffrn_measured_fraction_theta_full 0.982
_diffrn_measured_fraction_theta_max 0.982
_diffrn_measurement_device_type 'Nonius Bruker kappa CCD'
_diffrn_measurement_method CCD
_diffrn_radiation_monochromator graphite
_diffrn_radiation_source 'fine-focus sealed tube'
_diffrn_radiation_type MoK\a
_diffrn_radiation_wavelength 0.71073
_diffrn_reflns_av_R_equivalents 0.0969
_diffrn_reflns_av_sigmaI/netI 0.0315
_diffrn_reflns_limit_h_max 8
_diffrn_reflns_limit_h_min -8
_diffrn_reflns_limit_k_max 12
_diffrn_reflns_limit_k_min -12
_diffrn_reflns_limit_l_max 11
_diffrn_reflns_limit_l_min -11
_diffrn_reflns_number 17444
_diffrn_reflns_theta_full 24.37
_diffrn_reflns_theta_max 24.37
_diffrn_reflns_theta_min 3.39
_exptl_absorpt_coefficient_mu 1.702
_exptl_absorpt_correction_T_max 0.89600
_exptl_absorpt_correction_T_min 0.70784
_exptl_absorpt_correction_type analytical
_exptl_crystal_colour dark-brown
_exptl_crystal_density_diffrn 2.098
_exptl_crystal_density_method 'not measured'
_exptl_crystal_description needle
_exptl_crystal_F_000 480
_exptl_crystal_size_max 0.38
_exptl_crystal_size_mid 0.07
_exptl_crystal_size_min 0.07
_refine_diff_density_max 0.444
_refine_diff_density_min -0.420
_refine_diff_density_rms 0.107
_refine_ls_extinction_coef 0.0077(11)
_refine_ls_extinction_expression Fc^*^=kFc[1+0.001xFc^2^\l^3^/sin(2\q)]^-1/4^
_refine_ls_extinction_method SHELXL
_refine_ls_goodness_of_fit_ref 1.309
_refine_ls_hydrogen_treatment mixed
_refine_ls_matrix_type full
_refine_ls_number_parameters 92
_refine_ls_number_reflns 1224
_refine_ls_number_restraints 0
_refine_ls_restrained_S_all 1.309
_refine_ls_R_factor_all 0.0675
_refine_ls_R_factor_gt 0.0604
_refine_ls_shift/su_max 0.000
_refine_ls_shift/su_mean 0.000
_refine_ls_structure_factor_coef Fsqd
_refine_ls_weighting_details 'calc w=1/[\s^2^(Fo^2^)+(0.0030P)^2^+4.6799P] where P=(Fo^2^+2Fc^2^)/3'
_refine_ls_weighting_scheme calc
_refine_ls_wR_factor_gt 0.1001
_refine_ls_wR_factor_ref 0.1019
_reflns_number_gt 1116
_reflns_number_total 1224
_reflns_threshold_expression >2sigma(I)
_cod_data_source_file b511746a.txt
_cod_data_source_block a,b-C4S6
_cod_original_cell_volume 761.21(17)
_cod_original_sg_symbol_H-M P21/c
_cod_database_code 7006522

loop_
_symmetry_equiv_pos_as_xyz
'x, y, z'
'-x, y+1/2, -z+1/2'
'-x, -y, -z'
'x, -y-1/2, z-1/2'

loop_
_atom_site_label
_atom_site_type_symbol
_atom_site_fract_x
_atom_site_fract_y
_atom_site_fract_z
_atom_site_U_iso_or_equiv
_atom_site_adp_type
_atom_site_occupancy
_atom_site_symmetry_multiplicity
_atom_site_calc_flag
_atom_site_refinement_flags
_atom_site_disorder_assembly
_atom_site_disorder_group
S1 S 0.9014(2) 0.10008(15) 0.17899(16) 0.0248(4) Uani 1 1 d . . .
S2 S 0.7626(2) 0.16195(15) -0.11950(16) 0.0254(4) Uani 1 1 d . . .
S3 S 0.9531(3) 0.36141(16) 0.07409(19) 0.0367(5) Uani 1 1 d . . .
S4 S 0.5285(3) -0.06085(16) -0.33298(17) 0.0347(5) Uani 1 1 d . . .
S5 S 0.5858(2) -0.22090(15) -0.07641(17) 0.0272(4) Uani 1 1 d . . .
S6 S 0.7329(2) -0.16846(15) 0.12453(16) 0.0274(4) Uani 1 1 d . . .
C1 C 0.7811(8) -0.0181(6) 0.0709(6) 0.0208(13) Uani 1 1 d . . .
C2 C 0.8771(8) 0.2157(6) 0.0465(6) 0.0244(14) Uani 1 1 d . . .
C3 C 0.7179(8) 0.0107(6) -0.0674(6) 0.0228(14) Uani 1 1 d . . .
C4 C 0.6156(8) -0.0807(6) -0.1628(6) 0.0236(14) Uani 1 1 d . . .

loop_
_atom_site_aniso_label
_atom_site_aniso_U_11
_atom_site_aniso_U_22
_atom_site_aniso_U_33
_atom_site_aniso_U_23
_atom_site_aniso_U_13
_atom_site_aniso_U_12
S1 0.0308(9) 0.0212(8) 0.0212(8) -0.0006(6) 0.0048(7) -0.0020(7)
S2 0.0325(9) 0.0221(9) 0.0216(8) 0.0016(7) 0.0075(7) -0.0037(7)
S3 0.0522(11) 0.0238(9) 0.0305(9) 0.0009(8) 0.0053(8) -0.0121(8)
S4 0.0533(11) 0.0259(9) 0.0198(9) -0.0002(7) 0.0014(8) -0.0017(8)
S5 0.0341(9) 0.0213(9) 0.0249(9) -0.0012(7) 0.0059(7) -0.0059(7)
S6 0.0363(9) 0.0222(9) 0.0224(8) 0.0033(7) 0.0062(7) -0.0041(7)
C1 0.026(3) 0.018(3) 0.019(3) -0.001(3) 0.009(3) 0.004(3)
C2 0.020(3) 0.026(4) 0.024(3) 0.001(3) 0.002(3) 0.001(3)
C3 0.024(3) 0.021(3) 0.028(3) -0.002(3) 0.016(3) -0.004(3)
C4 0.027(3) 0.020(3) 0.025(3) 0.000(3) 0.010(3) 0.001(3)

loop_
_atom_type_symbol
_atom_type_description
_atom_type_scat_dispersion_real
_atom_type_scat_dispersion_imag
_atom_type_scat_source
C C 0.0033 0.0016 'International Tables Vol C Tables 4.2.6.8 and 6.1.1.4'
S S 0.1246 0.1234 'International Tables Vol C Tables 4.2.6.8 and 6.1.1.4'

loop_
_geom_angle_atom_site_label_1
_geom_angle_atom_site_label_2
_geom_angle_atom_site_label_3
_geom_angle
_geom_angle_site_symmetry_1
_geom_angle_site_symmetry_3
_geom_angle_publ_flag
C1 S1 C2 95.8(3) . . ?
C3 S2 C2 96.0(3) . . ?
C4 S5 S6 98.0(2) . . ?
C1 S6 S5 92.9(2) . . ?
C3 C1 S1 116.7(5) . . ?
C3 C1 S6 117.7(5) . . ?
S1 C1 S6 125.6(3) . . ?
S3 C2 S2 121.9(4) . . ?
S3 C2 S1 124.0(4) . . ?
S2 C2 S1 114.1(4) . . ?
C1 C3 C4 120.1(6) . . ?
C1 C3 S2 117.4(5) . . ?
C4 C3 S2 122.5(5) . . ?
C3 C4 S4 126.2(5) . . ?
C3 C4 S5 111.2(4) . . ?
S4 C4 S5 122.5(4) . . ?

loop_
_geom_bond_atom_site_label_1
_geom_bond_atom_site_label_2
_geom_bond_distance
_geom_bond_site_symmetry_2
_geom_bond_publ_flag
S1 C1 1.726(6) . ?
S1 C2 1.756(6) . ?
S2 C3 1.727(6) . ?
S2 C2 1.730(6) . ?
S3 C2 1.627(6) . ?
S4 C4 1.646(6) . ?
S5 C4 1.744(6) . ?
S5 S6 2.073(2) . ?
S6 C1 1.731(6) . ?
C1 C3 1.355(8) . ?
C3 C4 1.419(8) . ?

loop_
_cod_related_entry_id
_cod_related_entry_database
_cod_related_entry_code
1 ChemSpider 21144722
